data_1530996
loop_
_publ_author_name
'Westermann, K.'
'Leimkuehler, M.'
'Mattes, R.'

_publ_section_title
;
 Zur Struktur der Triperoxofluorovanadate(V) A(I)2(V(O2)3F) (A = NH4(+),
 K(+), Cs(+))
;
_journal_name_full 'Journal of the Less-Common Metals'
_journal_page_first 181
_journal_page_last 186
_journal_volume 137
_journal_year 1988
_chemical_formula_sum 'F N O6 V'
_chemical_name_systematic '(N H4)2 (V (O2)3 F) (H2 O)'
_space_group_IT_number 17
_symmetry_space_group_name_Hall 'P 2c 2'
_symmetry_space_group_name_H-M 'P 2 2 21'
_cell_angle_alpha 90
_cell_angle_beta 90
_cell_angle_gamma 90
_cell_formula_units_Z 4
_cell_length_a 9.87
_cell_length_b 9.844
_cell_length_c 8.182
_cell_volume 794.965
_citation_journal_id_ASTM JCOMAH
_cod_data_source_file Westermann_JCOMAH_1988_1590.cif
_cod_data_source_block F1N1O6V1
_cod_original_cell_volume 794.9654
_cod_original_formula_sum 'F1 N1 O6 V1'
_cod_database_code 1530996

loop_
_symmetry_equiv_pos_as_xyz
x,y,z
-x,-y,z+1/2
x,-y,-z
-x,y,-z+1/2

loop_
_atom_site_label
_atom_site_type_symbol
_atom_site_fract_x
_atom_site_fract_y
_atom_site_fract_z
_atom_site_occupancy
_atom_site_U_iso_or_equiv
_atom_site_attached_hydrogens
O5 O-1 0.254 0.189 0.537 1 0.0 0
O7 O-2 0.23 0.5 0.5 0.6 0.0 0
V2 V+5 0.739 0 0 1 0.0 0
O4 O-1 0.249 0.164 0.382 1 0.0 0
F2 F-1 0.54 0 0 1 0.0 0
N1 N-3 0 0.251 0.25 1 0.0 4
O1 O-1 0.236 0.357 0.857 1 0.0 0
F1 F-1 0.073 0.5 0 1 0.0 0
V1 V+5 0.2449 0.5 0 1 0.0 0
O8 O-2 0.271 0 0 1 0.0 2
O3 O-1 0.44 0.527 0.083 1 0.0 0
O6 O-2 0.143 0.5 0.5 0.4 0.0 0
O2 O-1 0.244 0.305 0.041 1 0.0 0
N2 N-3 0.5 0.241 0.75 1 0.0 4
